data_1559141
loop_
_publ_author_name
'Bridges, Colin R.'
'Borys, Andryj M.'
'B\'eland, Vanessa A.'
'Gaffen, Joshua R.'
'Baumgartner, Thomas'

_publ_section_title
;
 Phosphoryl- and phosphonium-bridged viologens as stable two- and
 three-electron acceptors for organic electrodes
;
_journal_name_full 'Chemical Science'
_journal_paper_doi 10.1039/D0SC04183A
_journal_year 2020
_chemical_formula_moiety 'C19 H20 N2 P, 3(C F3 O3 S), C2 H3 N'
_chemical_formula_sum 'C24 H23 F9 N3 O9 P S3'
_chemical_formula_weight 795.60
_space_group_crystal_system triclinic
_space_group_IT_number 2
_space_group_name_Hall '-P 1'
_space_group_name_H-M_alt 'P -1'
_atom_sites_solution_hydrogens geom
_atom_sites_solution_primary dual
_audit_creation_date 2020-04-24
_audit_creation_method
;
Olex2 1.3
(compiled 2020.01.31 svn.r88ba2a32 for OlexSys, GUI svn.r6032)
;
_audit_update_record
;
2020-07-24 deposited with the CCDC.	2020-09-18 downloaded from the CCDC.
;
_cell_angle_alpha 102.532(2)
_cell_angle_beta 90.622(2)
_cell_angle_gamma 97.933(2)
_cell_formula_units_Z 2
_cell_length_a 9.5784(5)
_cell_length_b 11.1999(6)
_cell_length_c 15.6039(8)
_cell_measurement_reflns_used 5924
_cell_measurement_temperature 173.0
_cell_measurement_theta_max 4.057
_cell_measurement_theta_min 0.800
_cell_volume 1616.98(15)
_computing_molecular_graphics 'Olex2 1.3 (Dolomanov et al., 2009)'
_computing_publication_material 'Olex2 1.3 (Dolomanov et al., 2009)'
_computing_structure_refinement 'SHELXL 2018/3 (Sheldrick, 2015)'
_computing_structure_solution 'SHELXT 2018/2 (Sheldrick, 2018)'
_diffrn_ambient_temperature 173.0
_diffrn_measured_fraction_theta_full 0.993
_diffrn_measured_fraction_theta_max 0.898
_diffrn_measurement_device_type 'Bruker D8 Quest Eco'
_diffrn_radiation_type MoK\a
_diffrn_radiation_wavelength 0.71073
_diffrn_reflns_av_R_equivalents 0.0388
_diffrn_reflns_av_unetI/netI 0.0809
_diffrn_reflns_Laue_measured_fraction_full 0.993
_diffrn_reflns_Laue_measured_fraction_max 0.898
_diffrn_reflns_limit_h_max 11
_diffrn_reflns_limit_h_min -11
_diffrn_reflns_limit_k_max 13
_diffrn_reflns_limit_k_min -13
_diffrn_reflns_limit_l_max 19
_diffrn_reflns_limit_l_min -16
_diffrn_reflns_number 8700
_diffrn_reflns_point_group_measured_fraction_full 0.993
_diffrn_reflns_point_group_measured_fraction_max 0.898
_diffrn_reflns_theta_full 25.242
_diffrn_reflns_theta_max 26.372
_diffrn_reflns_theta_min 2.539
_exptl_absorpt_coefficient_mu 0.385
_exptl_absorpt_correction_type none
_exptl_crystal_colour 'clear colourless'
_exptl_crystal_colour_lustre clear
_exptl_crystal_colour_primary colourless
_exptl_crystal_density_diffrn 1.634
_exptl_crystal_description block
_exptl_crystal_F_000 808
_exptl_crystal_preparation 'See Experimental details.'
_exptl_crystal_recrystallization_method 'Crystallised from MeCN.'
_exptl_crystal_size_max 0.15
_exptl_crystal_size_mid 0.05
_exptl_crystal_size_min 0.05
_refine_diff_density_max 1.788
_refine_diff_density_min -1.110
_refine_diff_density_rms 0.122
_refine_ls_extinction_method none
_refine_ls_goodness_of_fit_ref 1.037
_refine_ls_hydrogen_treatment constr
_refine_ls_matrix_type full
_refine_ls_number_parameters 446
_refine_ls_number_reflns 5924
_refine_ls_number_restraints 0
_refine_ls_restrained_S_all 1.037
_refine_ls_R_factor_all 0.1394
_refine_ls_R_factor_gt 0.0845
_refine_ls_shift/su_max 0.003
_refine_ls_shift/su_mean 0.000
_refine_ls_structure_factor_coef Fsqd
_refine_ls_weighting_details 'w=1/[\s^2^(Fo^2^)+(0.1012P)^2^+8.8467P] where P=(Fo^2^+2Fc^2^)/3'
_refine_ls_weighting_scheme calc
_refine_ls_wR_factor_gt 0.2022
_refine_ls_wR_factor_ref 0.2603
_reflns_Friedel_coverage 0.000
_reflns_number_gt 3677
_reflns_number_total 5924
_reflns_threshold_expression 'I > 2\s(I)'
_cod_data_source_file d0sc04183a2.cif
_cod_data_source_block cb_002_1_01
_cod_database_code 1559141
_shelx_shelxl_version_number 2018/3
_shelx_space_group_comment
;
The symmetry employed for this shelxl refinement is uniquely defined
by the following loop, which should always be used as a source of
symmetry information in preference to the above space-group names.
They are only intended as comments.
;
_shelx_estimated_absorpt_t_max 0.981
_shelx_estimated_absorpt_t_min 0.945
_olex2_refinement_description
;
1. Fixed Uiso
 At 1.2 times of:
  All C(H) groups
 At 1.5 times of:
  All C(H,H,H) groups
2.a Aromatic/amide H refined with riding coordinates:
 C17(H17), C12(H12), C16(H16), C10(H10), C15(H15), C7(H7), C3(H3), C11(H11),
 C4(H4), C6(H6), C5(H5)
2.b Idealised Me refined as rotating group:
 C1(H1A,H1B,H1C), C19(H19A,H19B,H19C), C13(H13A,H13B,H13C), C21(H21A,H21B,H21C)
;
_olex2_submission_original_sample_id CB_002
_olex2_submission_special_instructions 'No special instructions were received'

loop_
_space_group_symop_operation_xyz
'x, y, z'
'-x, -y, -z'

loop_
_atom_site_label
_atom_site_type_symbol
_atom_site_fract_x
_atom_site_fract_y
_atom_site_fract_z
_atom_site_U_iso_or_equiv
_atom_site_adp_type
_atom_site_occupancy
_atom_site_site_symmetry_order
_atom_site_calc_flag
_atom_site_refinement_flags_posn
_atom_site_refinement_flags_adp
_atom_site_refinement_flags_occupancy
_atom_site_disorder_assembly
_atom_site_disorder_group
P1 P 0.48854(17) 0.73891(15) 0.27059(10) 0.0255(4) Uani 1 1 d . . . . .
S3 S 0.35302(18) 1.12295(15) 0.42558(11) 0.0328(4) Uani 1 1 d . . . . .
S2 S -0.05094(19) 0.51207(18) 0.30024(11) 0.0395(5) Uani 1 1 d . . . . .
S1 S 0.2767(2) 0.2196(2) -0.00504(13) 0.0543(6) Uani 1 1 d . . . . .
F5 F -0.0501(5) 0.6113(4) 0.4685(3) 0.0570(12) Uani 1 1 d . . . . .
O7 O 0.4075(5) 1.2518(4) 0.4411(3) 0.0390(12) Uani 1 1 d . . . . .
F4 F -0.2266(5) 0.6398(4) 0.3947(3) 0.0622(13) Uani 1 1 d . . . . .
O6 O -0.1377(6) 0.4050(5) 0.3168(3) 0.0475(13) Uani 1 1 d . . . . .
F7 F 0.2547(6) 1.1376(5) 0.2731(3) 0.0643(14) Uani 1 1 d . . . . .
F9 F 0.1456(6) 0.9904(5) 0.3247(4) 0.0744(16) Uani 1 1 d . . . . .
N2 N 0.2845(5) 0.7370(4) 0.4989(3) 0.0262(11) Uani 1 1 d . . . . .
O8 O 0.4434(5) 1.0403(5) 0.3805(4) 0.0491(13) Uani 1 1 d . . . . .
N1 N 0.6166(6) 0.4120(5) 0.1535(3) 0.0300(12) Uani 1 1 d . . . . .
F6 F -0.0224(6) 0.7436(4) 0.3864(4) 0.0749(16) Uani 1 1 d . . . . .
O9 O 0.2870(7) 1.0822(5) 0.4991(3) 0.0554(15) Uani 1 1 d . . . . .
F8 F 0.1135(5) 1.1771(6) 0.3772(4) 0.0829(18) Uani 1 1 d . . . . .
O4 O 0.0980(5) 0.5149(5) 0.3116(4) 0.0532(14) Uani 1 1 d . . . . .
O5 O -0.0957(6) 0.5530(6) 0.2244(4) 0.0583(16) Uani 1 1 d . . . . .
C9 C 0.4744(6) 0.5113(6) 0.2961(4) 0.0250(13) Uani 1 1 d . . . . .
C18 C 0.4055(6) 0.7049(5) 0.3673(4) 0.0246(13) Uani 1 1 d . . . . .
C17 C 0.3425(6) 0.7826(6) 0.4321(4) 0.0250(13) Uani 1 1 d . . . . .
H17 H 0.340202 0.866287 0.429608 0.030 Uiso 1 1 calc R U . . .
C8 C 0.5261(6) 0.5815(5) 0.2376(4) 0.0233(12) Uani 1 1 d . . . . .
C14 C 0.4057(6) 0.5815(5) 0.3710(4) 0.0243(12) Uani 1 1 d . . . . .
C2 C 0.3653(6) 0.7789(6) 0.1995(4) 0.0265(13) Uani 1 1 d . . . . .
C12 C 0.5994(7) 0.5324(6) 0.1659(4) 0.0315(14) Uani 1 1 d . . . . .
H12 H 0.636662 0.581509 0.126612 0.038 Uiso 1 1 calc R U . . .
O1 O 0.3974(7) 0.2015(6) 0.0406(4) 0.0713(19) Uani 1 1 d . . . . .
C16 C 0.2857(6) 0.6199(6) 0.5039(4) 0.0280(13) Uani 1 1 d . . . . .
H16 H 0.244291 0.592036 0.552370 0.034 Uiso 1 1 calc R U . . .
C1 C 0.6460(6) 0.8463(6) 0.2923(4) 0.0299(14) Uani 1 1 d . . . . .
H1A H 0.622477 0.929869 0.312960 0.045 Uiso 1 1 calc R U . . .
H1B H 0.698299 0.842484 0.238340 0.045 Uiso 1 1 calc R U . . .
H1C H 0.704351 0.825778 0.337539 0.045 Uiso 1 1 calc R U . . .
O2 O 0.2896(9) 0.2468(6) -0.0874(4) 0.079(2) Uani 1 1 d . . . . .
F3 F 0.3194(8) 0.4513(6) 0.0635(5) 0.108(2) Uani 1 1 d . . . . .
C10 C 0.4925(7) 0.3875(6) 0.2815(4) 0.0319(14) Uani 1 1 d . . . . .
H10 H 0.456965 0.336986 0.320269 0.038 Uiso 1 1 calc R U . . .
F2 F 0.2108(8) 0.3484(7) 0.1465(4) 0.109(2) Uani 1 1 d . . . . .
C15 C 0.3450(6) 0.5384(6) 0.4410(4) 0.0283(13) Uani 1 1 d . . . . .
H15 H 0.344590 0.455030 0.445307 0.034 Uiso 1 1 calc R U . . .
C7 C 0.2293(7) 0.7151(7) 0.1883(4) 0.0372(16) Uani 1 1 d . . . . .
H7 H 0.203068 0.649165 0.216930 0.045 Uiso 1 1 calc R U . . .
C3 C 0.4065(8) 0.8756(6) 0.1577(4) 0.0358(15) Uani 1 1 d . . . . .
H3 H 0.500024 0.918637 0.165540 0.043 Uiso 1 1 calc R U . . .
F1 F 0.1031(7) 0.3807(7) 0.0350(5) 0.133(3) Uani 1 1 d . . . . .
C19 C 0.2226(7) 0.8210(6) 0.5704(4) 0.0368(16) Uani 1 1 d . . . . .
H19A H 0.294832 0.857934 0.617096 0.055 Uiso 1 1 calc R U . . .
H19B H 0.144118 0.774189 0.594176 0.055 Uiso 1 1 calc R U . . .
H19C H 0.187958 0.886556 0.547122 0.055 Uiso 1 1 calc R U . . .
C11 C 0.5640(7) 0.3412(6) 0.2086(4) 0.0328(15) Uani 1 1 d . . . . .
H11 H 0.576724 0.256661 0.196718 0.039 Uiso 1 1 calc R U . . .
O3 O 0.1575(7) 0.1212(6) -0.0052(5) 0.080(2) Uani 1 1 d . . . . .
C4 C 0.3068(9) 0.9074(7) 0.1042(4) 0.0419(18) Uani 1 1 d . . . . .
H4 H 0.332232 0.973048 0.075131 0.050 Uiso 1 1 calc R U . . .
C24 C 0.2083(8) 1.1045(7) 0.3464(5) 0.0446(18) Uani 1 1 d . . . . .
C6 C 0.1328(8) 0.7484(8) 0.1353(5) 0.0475(19) Uani 1 1 d . . . . .
H6 H 0.039191 0.705648 0.127424 0.057 Uiso 1 1 calc R U . . .
C5 C 0.1721(9) 0.8446(8) 0.0931(5) 0.0474(19) Uani 1 1 d . . . . .
H5 H 0.105117 0.866889 0.056316 0.057 Uiso 1 1 calc R U . . .
C20 C 0.8122(9) 1.0954(7) 0.1784(5) 0.0472(19) Uani 1 1 d . . . . .
C13 C 0.6973(8) 0.3577(7) 0.0785(5) 0.0456(18) Uani 1 1 d . . . . .
H13A H 0.649304 0.361002 0.023456 0.068 Uiso 1 1 calc R U . . .
H13B H 0.703847 0.271440 0.079553 0.068 Uiso 1 1 calc R U . . .
H13C H 0.792351 0.404505 0.082660 0.068 Uiso 1 1 calc R U . . .
C23 C -0.0891(8) 0.6335(7) 0.3905(5) 0.0454(18) Uani 1 1 d . . . . .
N3 N 0.7028(9) 1.0924(7) 0.1942(7) 0.079(3) Uani 1 1 d . . . . .
C22 C 0.2149(12) 0.3520(9) 0.0622(6) 0.069(3) Uani 1 1 d . . . . .
C21 C 0.9609(12) 1.1072(16) 0.1601(8) 0.125(6) Uani 1 1 d . . . . .
H21A H 0.973396 1.122750 0.101029 0.188 Uiso 1 1 calc R U . . .
H21B H 0.997095 1.030614 0.163448 0.188 Uiso 1 1 calc R U . . .
H21C H 1.012622 1.176254 0.203394 0.188 Uiso 1 1 calc R U . . .

loop_
_atom_site_aniso_label
_atom_site_aniso_U_11
_atom_site_aniso_U_22
_atom_site_aniso_U_33
_atom_site_aniso_U_23
_atom_site_aniso_U_13
_atom_site_aniso_U_12
P1 0.0276(9) 0.0263(8) 0.0214(8) 0.0039(6) 0.0018(6) 0.0013(6)
S3 0.0356(9) 0.0313(9) 0.0303(9) 0.0058(6) -0.0017(7) 0.0025(7)
S2 0.0308(9) 0.0530(11) 0.0318(9) 0.0109(8) -0.0009(7) -0.0059(8)
S1 0.0511(13) 0.0793(16) 0.0355(11) 0.0145(10) 0.0028(9) 0.0169(11)
F5 0.061(3) 0.069(3) 0.035(2) 0.002(2) -0.004(2) 0.001(2)
O7 0.047(3) 0.021(2) 0.046(3) 0.009(2) -0.011(2) -0.005(2)
F4 0.049(3) 0.059(3) 0.075(3) 0.004(3) 0.000(2) 0.014(2)
O6 0.050(3) 0.045(3) 0.042(3) 0.010(2) 0.011(2) -0.010(2)
F7 0.078(3) 0.076(4) 0.038(3) 0.020(2) -0.015(2) 0.002(3)
F9 0.069(3) 0.061(3) 0.075(4) -0.002(3) -0.018(3) -0.027(3)
N2 0.027(3) 0.024(3) 0.027(3) 0.008(2) 0.005(2) -0.003(2)
O8 0.047(3) 0.043(3) 0.063(4) 0.016(3) 0.010(3) 0.017(2)
N1 0.032(3) 0.030(3) 0.025(3) -0.001(2) 0.004(2) 0.004(2)
F6 0.087(4) 0.045(3) 0.084(4) 0.014(3) -0.002(3) -0.018(3)
O9 0.085(4) 0.046(3) 0.035(3) 0.016(2) 0.014(3) -0.003(3)
F8 0.047(3) 0.111(5) 0.090(4) 0.002(3) -0.005(3) 0.039(3)
O4 0.031(3) 0.077(4) 0.054(3) 0.020(3) 0.000(2) 0.004(3)
O5 0.050(3) 0.085(4) 0.043(3) 0.033(3) -0.009(3) -0.007(3)
C9 0.021(3) 0.027(3) 0.024(3) 0.003(2) -0.002(2) 0.000(2)
C18 0.026(3) 0.024(3) 0.023(3) 0.005(2) -0.002(2) 0.001(2)
C17 0.027(3) 0.026(3) 0.021(3) 0.003(2) -0.002(2) 0.001(2)
C8 0.025(3) 0.021(3) 0.025(3) 0.010(2) 0.001(2) -0.002(2)
C14 0.022(3) 0.026(3) 0.024(3) 0.002(2) -0.001(2) 0.003(2)
C2 0.030(3) 0.028(3) 0.023(3) 0.008(2) 0.007(3) 0.005(3)
C12 0.029(3) 0.039(4) 0.023(3) 0.001(3) 0.002(3) 0.001(3)
O1 0.074(4) 0.066(4) 0.070(4) 0.011(3) -0.029(3) 0.009(3)
C16 0.027(3) 0.028(3) 0.028(3) 0.007(3) 0.003(3) -0.001(3)
C1 0.028(3) 0.031(3) 0.028(3) 0.002(3) 0.003(3) -0.001(3)
O2 0.143(7) 0.060(4) 0.034(3) 0.012(3) 0.009(4) 0.017(4)
F3 0.134(6) 0.058(4) 0.116(6) 0.005(3) -0.054(5) -0.009(4)
C10 0.035(4) 0.026(3) 0.030(3) 0.001(3) 0.002(3) -0.001(3)
F2 0.117(5) 0.152(7) 0.043(3) -0.013(4) 0.016(3) 0.017(5)
C15 0.026(3) 0.029(3) 0.027(3) 0.004(3) 0.000(3) -0.001(3)
C7 0.036(4) 0.048(4) 0.028(3) 0.009(3) -0.002(3) 0.003(3)
C3 0.040(4) 0.037(4) 0.027(3) 0.001(3) 0.005(3) 0.004(3)
F1 0.084(5) 0.144(6) 0.139(6) -0.067(5) -0.053(4) 0.074(5)
C19 0.039(4) 0.035(4) 0.031(4) -0.002(3) 0.011(3) 0.003(3)
C11 0.036(4) 0.024(3) 0.037(4) 0.002(3) 0.002(3) 0.003(3)
O3 0.062(4) 0.076(5) 0.088(5) 0.001(4) 0.011(4) -0.015(4)
C4 0.064(5) 0.036(4) 0.029(4) 0.008(3) -0.003(3) 0.015(4)
C24 0.037(4) 0.044(4) 0.048(5) 0.003(3) -0.004(3) 0.002(3)
C6 0.041(4) 0.066(5) 0.034(4) 0.011(4) -0.006(3) 0.003(4)
C5 0.051(5) 0.058(5) 0.032(4) 0.006(3) -0.005(3) 0.015(4)
C20 0.047(5) 0.048(5) 0.052(5) 0.025(4) -0.003(4) 0.005(4)
C13 0.051(5) 0.049(5) 0.036(4) -0.001(3) 0.015(3) 0.019(4)
C23 0.034(4) 0.040(4) 0.059(5) 0.013(4) -0.009(4) -0.006(3)
N3 0.057(5) 0.043(4) 0.135(8) 0.014(5) 0.030(5) 0.009(4)
C22 0.088(8) 0.055(6) 0.058(6) -0.003(4) -0.021(5) 0.016(5)
C21 0.055(7) 0.235(18) 0.077(8) 0.016(10) -0.001(6) 0.018(9)

loop_
_atom_type_symbol
_atom_type_description
_atom_type_scat_dispersion_real
_atom_type_scat_dispersion_imag
_atom_type_scat_source
C C 0.0033 0.0016 'International Tables Vol C Tables 4.2.6.8 and 6.1.1.4'
H H 0.0000 0.0000 'International Tables Vol C Tables 4.2.6.8 and 6.1.1.4'
F F 0.0171 0.0103 'International Tables Vol C Tables 4.2.6.8 and 6.1.1.4'
N N 0.0061 0.0033 'International Tables Vol C Tables 4.2.6.8 and 6.1.1.4'
O O 0.0106 0.0060 'International Tables Vol C Tables 4.2.6.8 and 6.1.1.4'
P P 0.1023 0.0942 'International Tables Vol C Tables 4.2.6.8 and 6.1.1.4'
S S 0.1246 0.1234 'International Tables Vol C Tables 4.2.6.8 and 6.1.1.4'

loop_
_geom_angle_atom_site_label_1
_geom_angle_atom_site_label_2
_geom_angle_atom_site_label_3
_geom_angle
_geom_angle_site_symmetry_1
_geom_angle_site_symmetry_3
_geom_angle_publ_flag
C18 P1 C8 90.7(3) . . ?
C2 P1 C18 111.0(3) . . ?
C2 P1 C8 114.4(3) . . ?
C1 P1 C18 114.5(3) . . ?
C1 P1 C8 111.4(3) . . ?
C1 P1 C2 113.1(3) . . ?
O7 S3 O8 115.7(3) . . ?
O7 S3 O9 115.5(3) . . ?
O7 S3 C24 103.9(3) . . ?
O8 S3 O9 113.2(3) . . ?
O8 S3 C24 102.7(3) . . ?
O9 S3 C24 103.6(4) . . ?
O6 S2 O5 114.6(3) . . ?
O6 S2 C23 102.5(3) . . ?
O4 S2 O6 115.9(4) . . ?
O4 S2 O5 115.4(3) . . ?
O4 S2 C23 102.9(3) . . ?
O5 S2 C23 102.7(4) . . ?
O1 S1 O3 111.8(4) . . ?
O1 S1 C22 105.6(4) . . ?
O2 S1 O1 119.6(5) . . ?
O2 S1 O3 111.0(5) . . ?
O2 S1 C22 104.8(5) . . ?
O3 S1 C22 102.0(5) . . ?
C17 N2 C19 118.9(5) . . ?
C16 N2 C17 121.9(5) . . ?
C16 N2 C19 119.1(5) . . ?
C12 N1 C13 118.9(6) . . ?
C11 N1 C12 121.8(5) . . ?
C11 N1 C13 119.3(6) . . ?
C8 C9 C14 113.6(5) . . ?
C8 C9 C10 119.6(6) . . ?
C10 C9 C14 126.8(6) . . ?
C17 C18 P1 128.5(5) . . ?
C17 C18 C14 120.0(6) . . ?
C14 C18 P1 111.4(4) . . ?
N2 C17 C18 118.7(6) . . ?
N2 C17 H17 120.7 . . ?
C18 C17 H17 120.7 . . ?
C9 C8 P1 111.3(4) . . ?
C12 C8 P1 127.3(5) . . ?
C12 C8 C9 121.4(6) . . ?
C18 C14 C9 113.0(5) . . ?
C15 C14 C9 127.6(6) . . ?
C15 C14 C18 119.4(6) . . ?
C7 C2 P1 119.3(5) . . ?
C7 C2 C3 121.4(6) . . ?
C3 C2 P1 119.3(5) . . ?
N1 C12 C8 117.7(6) . . ?
N1 C12 H12 121.1 . . ?
C8 C12 H12 121.1 . . ?
N2 C16 H16 119.0 . . ?
N2 C16 C15 121.9(6) . . ?
C15 C16 H16 119.0 . . ?
P1 C1 H1A 109.5 . . ?
P1 C1 H1B 109.5 . . ?
P1 C1 H1C 109.5 . . ?
H1A C1 H1B 109.5 . . ?
H1A C1 H1C 109.5 . . ?
H1B C1 H1C 109.5 . . ?
C9 C10 H10 121.3 . . ?
C11 C10 C9 117.3(6) . . ?
C11 C10 H10 121.3 . . ?
C14 C15 H15 121.0 . . ?
C16 C15 C14 118.0(6) . . ?
C16 C15 H15 121.0 . . ?
C2 C7 H7 120.4 . . ?
C6 C7 C2 119.2(7) . . ?
C6 C7 H7 120.4 . . ?
C2 C3 H3 120.9 . . ?
C4 C3 C2 118.2(7) . . ?
C4 C3 H3 120.9 . . ?
N2 C19 H19A 109.5 . . ?
N2 C19 H19B 109.5 . . ?
N2 C19 H19C 109.5 . . ?
H19A C19 H19B 109.5 . . ?
H19A C19 H19C 109.5 . . ?
H19B C19 H19C 109.5 . . ?
N1 C11 C10 122.1(6) . . ?
N1 C11 H11 119.0 . . ?
C10 C11 H11 119.0 . . ?
C3 C4 H4 119.8 . . ?
C5 C4 C3 120.4(7) . . ?
C5 C4 H4 119.8 . . ?
F7 C24 S3 110.4(5) . . ?
F9 C24 S3 111.9(6) . . ?
F9 C24 F7 108.0(6) . . ?
F9 C24 F8 108.7(7) . . ?
F8 C24 S3 111.0(5) . . ?
F8 C24 F7 106.6(7) . . ?
C7 C6 H6 119.9 . . ?
C7 C6 C5 120.1(7) . . ?
C5 C6 H6 119.9 . . ?
C4 C5 C6 120.6(7) . . ?
C4 C5 H5 119.7 . . ?
C6 C5 H5 119.7 . . ?
N3 C20 C21 176.5(12) . . ?
N1 C13 H13A 109.5 . . ?
N1 C13 H13B 109.5 . . ?
N1 C13 H13C 109.5 . . ?
H13A C13 H13B 109.5 . . ?
H13A C13 H13C 109.5 . . ?
H13B C13 H13C 109.5 . . ?
F5 C23 S2 110.9(5) . . ?
F4 C23 S2 111.9(5) . . ?
F4 C23 F5 105.4(6) . . ?
F6 C23 S2 112.7(6) . . ?
F6 C23 F5 107.1(6) . . ?
F6 C23 F4 108.5(7) . . ?
F3 C22 S1 106.1(8) . . ?
F2 C22 S1 113.4(7) . . ?
F2 C22 F3 101.9(8) . . ?
F1 C22 S1 115.8(7) . . ?
F1 C22 F3 106.5(9) . . ?
F1 C22 F2 111.7(10) . . ?
C20 C21 H21A 109.5 . . ?
C20 C21 H21B 109.5 . . ?
C20 C21 H21C 109.5 . . ?
H21A C21 H21B 109.5 . . ?
H21A C21 H21C 109.5 . . ?
H21B C21 H21C 109.5 . . ?

loop_
_geom_bond_atom_site_label_1
_geom_bond_atom_site_label_2
_geom_bond_distance
_geom_bond_site_symmetry_2
_geom_bond_publ_flag
P1 C18 1.802(6) . ?
P1 C8 1.814(6) . ?
P1 C2 1.777(6) . ?
P1 C1 1.774(6) . ?
S3 O7 1.432(4) . ?
S3 O8 1.432(5) . ?
S3 O9 1.445(5) . ?
S3 C24 1.807(8) . ?
S2 O6 1.435(5) . ?
S2 O4 1.430(5) . ?
S2 O5 1.439(5) . ?
S2 C23 1.812(9) . ?
S1 O1 1.412(6) . ?
S1 O2 1.386(6) . ?
S1 O3 1.473(7) . ?
S1 C22 1.797(10) . ?
F5 C23 1.352(9) . ?
F4 C23 1.330(9) . ?
F7 C24 1.338(9) . ?
F9 C24 1.306(9) . ?
N2 C17 1.348(7) . ?
N2 C16 1.332(8) . ?
N2 C19 1.481(8) . ?
N1 C12 1.354(8) . ?
N1 C11 1.347(8) . ?
N1 C13 1.476(8) . ?
F6 C23 1.323(8) . ?
F8 C24 1.327(9) . ?
C9 C8 1.382(8) . ?
C9 C14 1.475(8) . ?
C9 C10 1.391(9) . ?
C18 C17 1.386(8) . ?
C18 C14 1.396(8) . ?
C17 H17 0.9500 . ?
C8 C12 1.379(8) . ?
C14 C15 1.389(8) . ?
C2 C7 1.386(9) . ?
C2 C3 1.397(9) . ?
C12 H12 0.9500 . ?
C16 H16 0.9500 . ?
C16 C15 1.373(9) . ?
C1 H1A 0.9800 . ?
C1 H1B 0.9800 . ?
C1 H1C 0.9800 . ?
F3 C22 1.387(12) . ?
C10 H10 0.9500 . ?
C10 C11 1.374(9) . ?
F2 C22 1.324(11) . ?
C15 H15 0.9500 . ?
C7 H7 0.9500 . ?
C7 C6 1.374(10) . ?
C3 H3 0.9500 . ?
C3 C4 1.394(10) . ?
F1 C22 1.255(11) . ?
C19 H19A 0.9800 . ?
C19 H19B 0.9800 . ?
C19 H19C 0.9800 . ?
C11 H11 0.9500 . ?
C4 H4 0.9500 . ?
C4 C5 1.371(11) . ?
C6 H6 0.9500 . ?
C6 C5 1.392(11) . ?
C5 H5 0.9500 . ?
C20 N3 1.077(10) . ?
C20 C21 1.449(14) . ?
C13 H13A 0.9800 . ?
C13 H13B 0.9800 . ?
C13 H13C 0.9800 . ?
C21 H21A 0.9800 . ?
C21 H21B 0.9800 . ?
C21 H21C 0.9800 . ?

loop_
_geom_torsion_atom_site_label_1
_geom_torsion_atom_site_label_2
_geom_torsion_atom_site_label_3
_geom_torsion_atom_site_label_4
_geom_torsion
_geom_torsion_site_symmetry_1
_geom_torsion_site_symmetry_2
_geom_torsion_site_symmetry_3
_geom_torsion_site_symmetry_4
_geom_torsion_publ_flag
P1 C18 C17 N2 179.1(4) . . . . ?
P1 C18 C14 C9 0.5(6) . . . . ?
P1 C18 C14 C15 -179.6(4) . . . . ?
P1 C8 C12 N1 179.5(5) . . . . ?
P1 C2 C7 C6 178.2(6) . . . . ?
P1 C2 C3 C4 -178.3(5) . . . . ?
O7 S3 C24 F7 59.8(6) . . . . ?
O7 S3 C24 F9 -179.8(5) . . . . ?
O7 S3 C24 F8 -58.1(6) . . . . ?
O6 S2 C23 F5 62.2(6) . . . . ?
O6 S2 C23 F4 -55.2(6) . . . . ?
O6 S2 C23 F6 -177.8(5) . . . . ?
N2 C16 C15 C14 0.4(9) . . . . ?
O8 S3 C24 F7 -61.1(6) . . . . ?
O8 S3 C24 F9 59.2(6) . . . . ?
O8 S3 C24 F8 -179.1(6) . . . . ?
O9 S3 C24 F7 -179.1(5) . . . . ?
O9 S3 C24 F9 -58.8(6) . . . . ?
O9 S3 C24 F8 62.9(7) . . . . ?
O4 S2 C23 F5 -58.4(6) . . . . ?
O4 S2 C23 F4 -175.8(5) . . . . ?
O4 S2 C23 F6 61.6(6) . . . . ?
O5 S2 C23 F5 -178.6(5) . . . . ?
O5 S2 C23 F4 64.0(6) . . . . ?
O5 S2 C23 F6 -58.6(6) . . . . ?
C9 C8 C12 N1 1.4(9) . . . . ?
C9 C14 C15 C16 -179.6(6) . . . . ?
C9 C10 C11 N1 0.8(10) . . . . ?
C18 P1 C8 C9 1.5(5) . . . . ?
C18 P1 C8 C12 -176.7(6) . . . . ?
C18 P1 C2 C7 -39.4(6) . . . . ?
C18 P1 C2 C3 139.2(5) . . . . ?
C18 C14 C15 C16 0.5(9) . . . . ?
C17 N2 C16 C15 -0.5(9) . . . . ?
C17 C18 C14 C9 178.8(5) . . . . ?
C17 C18 C14 C15 -1.3(9) . . . . ?
C8 P1 C18 C17 -179.2(6) . . . . ?
C8 P1 C18 C14 -1.1(5) . . . . ?
C8 P1 C2 C7 61.5(6) . . . . ?
C8 P1 C2 C3 -119.9(5) . . . . ?
C8 C9 C14 C18 0.6(7) . . . . ?
C8 C9 C14 C15 -179.2(6) . . . . ?
C8 C9 C10 C11 0.8(9) . . . . ?
C14 C9 C8 P1 -1.5(6) . . . . ?
C14 C9 C8 C12 176.9(5) . . . . ?
C14 C9 C10 C11 -177.8(6) . . . . ?
C14 C18 C17 N2 1.2(9) . . . . ?
C2 P1 C18 C17 -62.7(6) . . . . ?
C2 P1 C18 C14 115.4(5) . . . . ?
C2 P1 C8 C9 -112.0(5) . . . . ?
C2 P1 C8 C12 69.8(6) . . . . ?
C2 C7 C6 C5 0.4(11) . . . . ?
C2 C3 C4 C5 -0.2(10) . . . . ?
C12 N1 C11 C10 -1.3(10) . . . . ?
O1 S1 C22 F3 65.2(7) . . . . ?
O1 S1 C22 F2 -45.9(9) . . . . ?
O1 S1 C22 F1 -176.9(9) . . . . ?
C16 N2 C17 C18 -0.3(9) . . . . ?
C1 P1 C18 C17 66.8(6) . . . . ?
C1 P1 C18 C14 -115.1(5) . . . . ?
C1 P1 C8 C9 118.2(5) . . . . ?
C1 P1 C8 C12 -60.0(6) . . . . ?
C1 P1 C2 C7 -169.6(5) . . . . ?
C1 P1 C2 C3 9.0(6) . . . . ?
O2 S1 C22 F3 -62.1(7) . . . . ?
O2 S1 C22 F2 -173.1(8) . . . . ?
O2 S1 C22 F1 55.9(11) . . . . ?
C10 C9 C8 P1 179.7(5) . . . . ?
C10 C9 C8 C12 -1.9(9) . . . . ?
C10 C9 C14 C18 179.4(6) . . . . ?
C10 C9 C14 C15 -0.5(10) . . . . ?
C7 C2 C3 C4 0.3(9) . . . . ?
C7 C6 C5 C4 -0.3(12) . . . . ?
C3 C2 C7 C6 -0.4(10) . . . . ?
C3 C4 C5 C6 0.2(11) . . . . ?
C19 N2 C17 C18 177.3(5) . . . . ?
C19 N2 C16 C15 -178.1(6) . . . . ?
C11 N1 C12 C8 0.2(9) . . . . ?
O3 S1 C22 F3 -177.8(6) . . . . ?
O3 S1 C22 F2 71.2(8) . . . . ?
O3 S1 C22 F1 -59.9(10) . . . . ?
C13 N1 C12 C8 -178.7(6) . . . . ?
C13 N1 C11 C10 177.5(6) . . . . ?
